data_1533804
loop_
_publ_author_name
'Hoeche, T.'
'Ruessel, C.'
'Keding, R.'
'Olhe, P.'
'van Aken, P.A.'
'Schneider, R.'
'Stemmer, S.'
'Wang Xiqu'
'Jacobson, A.J.'
'Kleebe, H.J.'

_publ_section_title
;
 Synthesis and characterization of mixed-valence barium titanates
;
_journal_name_full 'Philosophical Magazine, Serie 8(1956-)'
_journal_page_first 165
_journal_page_last 178
_journal_volume 83
_journal_year 2003
_chemical_formula_sum 'Ba5.93 O80 Ti40'
_chemical_name_systematic 'Ba5.93 Ti40 O80'
_space_group_IT_number 12
_symmetry_space_group_name_Hall '-I 2y'
_symmetry_space_group_name_H-M 'I 1 2/m 1'
_cell_angle_alpha 90
_cell_angle_beta 90.88
_cell_angle_gamma 90
_cell_formula_units_Z 1
_cell_length_a 9.9942
_cell_length_b 14.7851
_cell_length_c 10.2655
_cell_volume 1516.705
_citation_journal_id_ASTM PHMA83
_cod_data_source_file Hoeche_PHMA83_2003_595.cif
_cod_data_source_block Ba5.93O80Ti40
_cod_original_sg_symbol_Hall '-C 2y (x,y,-x+z)'
_cod_database_code 1533804

loop_
_symmetry_equiv_pos_as_xyz
x,y,z
-x,y,-z
-x,-y,-z
x,-y,z
x+1/2,y+1/2,z+1/2
-x+1/2,y+1/2,-z+1/2
-x+1/2,-y+1/2,-z+1/2
x+1/2,-y+1/2,z+1/2

loop_
_atom_site_label
_atom_site_type_symbol
_atom_site_fract_x
_atom_site_fract_y
_atom_site_fract_z
_atom_site_occupancy
_atom_site_U_iso_or_equiv
O7 O-2 0.69736 0.59876 0.34192 1 0.0
Ti3 Ti+3 0.17409 0.29943 0.64359 1 0.0
O8 O-2 0.15231 0.29905 0.20357 1 0.0
Ba1 Ba+2 0 0.3677 0 0.5 0.0
Ti2 Ti+3 0.16292 0.5 0.65249 1 0.0
O5 O-2 0.17962 0.5 0.46354 1 0.0
Ti5 Ti+3 0.14792 0.20058 0.32997 1 0.0
Ti1 Ti+3 0.33331 0.40137 0.85167 1 0.0
Ti4 Ti+3 0.15305 0.40165 0.33666 1 0.0
O11 O-2 0.14891 0.5 0.20003 1 0.0
O12 O-2 0.46428 0.5 0.84219 1 0.0
Ba2 Ba+2 0 0.237 0 0.5 0.0
O6 O-2 0.04002 0.39903 0.65927 1 0.0
O10 O-2 0.65249 0.59849 0.70455 1 0.0
O2 O-2 0.04161 0.201 0.65697 1 0.0
O1 O-2 0.32074 0.39786 0.03946 1 0.0
Ti6 Ti+3 0.6579 0.5 0.84082 1 0.0
Ba3 Ba+2 0.5 0.5 0.5 0.968 0.0
O4 O-2 0.19385 0.5 0.84416 1 0.0
O9 O-2 0.32601 0.20109 0.04164 1 0.0
O3 O-2 0.19687 0.30008 0.84152 1 0.0
